data_1502215
loop_
_publ_author_name
'Shing, Tony K. M.'
'So, King H.'

_publ_section_title
;
 Facile and enantiospecific syntheses of (6S,7R)-6-chloro-7-benzyloxy-,
 (7S)-halo-, and (7S)-hydroxy-cocaine and natural (-)-cocaine from
 D-(-)-ribose.
;
_journal_issue 11
_journal_name_full 'Organic letters'
_journal_page_first 2916
_journal_page_last 2919
_journal_paper_doi 10.1021/ol2009686
_journal_volume 13
_journal_year 2011
_chemical_formula_sum 'C31 H29 N O8'
_chemical_formula_weight 543.55
_chemical_name_systematic
; 
 ? 
;
_space_group_IT_number 19
_symmetry_cell_setting orthorhombic
_symmetry_space_group_name_Hall 'P 2ac 2ab'
_symmetry_space_group_name_H-M 'P 21 21 21'
_atom_sites_solution_hydrogens geom
_atom_sites_solution_primary direct
_atom_sites_solution_secondary difmap
_audit_creation_method SHELXL-97
_cell_angle_alpha 90.00
_cell_angle_beta 90.00
_cell_angle_gamma 90.00
_cell_formula_units_Z 4
_cell_length_a 9.897(6)
_cell_length_b 11.401(8)
_cell_length_c 24.683(16)
_cell_measurement_reflns_used 427
_cell_measurement_temperature 296(2)
_cell_measurement_theta_max 15
_cell_measurement_theta_min 15
_cell_volume 2785(3)
_computing_cell_refinement 'BRUKER KAPPA APEXII DUO DIFFRACTOMETER'
_computing_data_collection 'BRUKER KAPPA APEXII DUO DIFFRACTOMETER'
_computing_data_reduction 'BRUKER KAPPA APEXII DUO DIFFRACTOMETER'
_computing_molecular_graphics 'SIEMENS SHELXTL'
_computing_publication_material 'SIEMENS SHELXTL'
_computing_structure_refinement 'SHELXL-97 (Sheldrick, 2008)'
_computing_structure_solution 'SHELXS-97 (Sheldrick, 2008)'
_diffrn_ambient_temperature 296(2)
_diffrn_measured_fraction_theta_full 0.999
_diffrn_measured_fraction_theta_max 0.999
_diffrn_measurement_device_type 'BRUKER KAPPA APEXII DUO DIFFRACTOMETER'
_diffrn_measurement_method 'PHI & OMEGA SCAN'
_diffrn_radiation_monochromator graphite
_diffrn_radiation_source 'fine-focus sealed tube'
_diffrn_radiation_type MoK\a
_diffrn_radiation_wavelength 0.71073
_diffrn_reflns_av_R_equivalents 0.1148
_diffrn_reflns_av_sigmaI/netI 0.1335
_diffrn_reflns_limit_h_max 11
_diffrn_reflns_limit_h_min -5
_diffrn_reflns_limit_k_max 13
_diffrn_reflns_limit_k_min -13
_diffrn_reflns_limit_l_max 29
_diffrn_reflns_limit_l_min -29
_diffrn_reflns_number 16943
_diffrn_reflns_theta_full 25.25
_diffrn_reflns_theta_max 25.25
_diffrn_reflns_theta_min 1.65
_exptl_absorpt_coefficient_mu 0.094
_exptl_absorpt_correction_T_max 0.7456
_exptl_absorpt_correction_T_min 0.4761
_exptl_absorpt_correction_type multi-scan
_exptl_crystal_colour colourless
_exptl_crystal_density_diffrn 1.296
_exptl_crystal_density_method 'not measured'
_exptl_crystal_description block
_exptl_crystal_F_000 1144
_exptl_crystal_size_max 0.40
_exptl_crystal_size_mid 0.30
_exptl_crystal_size_min 0.20
_refine_diff_density_max 0.399
_refine_diff_density_min -0.274
_refine_diff_density_rms 0.065
_refine_ls_abs_structure_details 'Flack H D (1983), Acta Cryst. A39, 876-881'
_refine_ls_abs_structure_Flack 2(2)
_refine_ls_extinction_method none
_refine_ls_goodness_of_fit_ref 0.987
_refine_ls_hydrogen_treatment riding
_refine_ls_matrix_type full
_refine_ls_number_parameters 361
_refine_ls_number_reflns 5034
_refine_ls_number_restraints 0
_refine_ls_restrained_S_all 0.987
_refine_ls_R_factor_all 0.1712
_refine_ls_R_factor_gt 0.0781
_refine_ls_shift/su_max 0.001
_refine_ls_shift/su_mean 0.000
_refine_ls_structure_factor_coef Fsqd
_refine_ls_weighting_details 'calc w=1/[\s^2^(Fo^2^)+(0.0981P)^2^+0.0000P] where P=(Fo^2^+2Fc^2^)/3'
_refine_ls_weighting_scheme calc
_refine_ls_wR_factor_gt 0.1676
_refine_ls_wR_factor_ref 0.2127
_reflns_number_gt 2435
_reflns_number_total 5034
_reflns_threshold_expression >2sigma(I)
_cod_data_source_file ol2009686_si_006.cif
_cod_data_source_block SHR65
_cod_depositor_comments
;
The following automatic conversions were performed:

'_symmetry_cell_setting' value 'Orthorhombic' changed to
'orthorhombic' according to
/home/saulius/struct/CIF-dictionaries/cif_core.dic dictionary named
'cif_core.dic' version 2.4.1 from 2010-06-29.

Automatic conversion script
Id: cif_fix_values 1715 2011-07-08 13:25:40Z adriana 
;
_cod_original_sg_symbol_H-M P2(1)2(1)2(1)
_cod_database_code 1502215

loop_
_symmetry_equiv_pos_as_xyz
'x, y, z'
'-x+1/2, -y, z+1/2'
'-x, y+1/2, -z+1/2'
'x+1/2, -y+1/2, -z'

loop_
_atom_site_label
_atom_site_type_symbol
_atom_site_fract_x
_atom_site_fract_y
_atom_site_fract_z
_atom_site_U_iso_or_equiv
_atom_site_adp_type
_atom_site_occupancy
_atom_site_symmetry_multiplicity
_atom_site_calc_flag
_atom_site_refinement_flags
N1 N 0.7341(5) 0.1328(4) -0.15658(17) 0.0494(12) Uani 1 1 d .
O1 O 0.7425(6) 0.0235(4) -0.0358(2) 0.0813(15) Uani 1 1 d .
O2 O 0.5235(5) 0.0419(4) -0.02119(19) 0.0839(15) Uani 1 1 d .
O3 O 0.7512(5) 0.2654(3) 0.00626(14) 0.0553(11) Uani 1 1 d .
O4 O 0.6844(6) 0.4483(4) 0.02239(17) 0.0883(17) Uani 1 1 d .
O5 O 0.5754(4) 0.3930(3) -0.13848(15) 0.0519(11) Uani 1 1 d .
O6 O 0.5964(6) 0.4847(4) -0.2179(2) 0.0826(16) Uani 1 1 d .
O7 O 0.8674(4) 0.4315(3) -0.13284(15) 0.0555(11) Uani 1 1 d .
O8 O 0.9838(6) 0.4544(4) -0.20945(18) 0.0803(15) Uani 1 1 d .
C1 C 0.7113(8) 0.0484(5) -0.2012(2) 0.071(2) Uani 1 1 d .
H1A H 0.6888 -0.0269 -0.1864 0.106 Uiso 1 1 calc R
H1B H 0.7919 0.0419 -0.2226 0.106 Uiso 1 1 calc R
H1C H 0.6383 0.0756 -0.2236 0.106 Uiso 1 1 calc R
C2 C 0.6082(7) 0.1736(5) -0.1297(2) 0.0535(16) Uani 1 1 d .
H2A H 0.5290 0.1260 -0.1389 0.064 Uiso 1 1 calc R
C3 C 0.6240(7) 0.1949(5) -0.0689(2) 0.0501(16) Uani 1 1 d .
H3A H 0.5388 0.2287 -0.0560 0.060 Uiso 1 1 calc R
C4 C 0.7358(6) 0.2777(4) -0.0517(2) 0.0444(15) Uani 1 1 d .
H4A H 0.7056 0.3579 -0.0592 0.053 Uiso 1 1 calc R
C5 C 0.8718(6) 0.2612(5) -0.0781(2) 0.0459(14) Uani 1 1 d .
H5A H 0.8957 0.1788 -0.0766 0.055 Uiso 1 1 calc R
H5B H 0.9389 0.3043 -0.0575 0.055 Uiso 1 1 calc R
C6 C 0.8765(7) 0.3019(4) -0.1366(2) 0.0486(15) Uani 1 1 d .
H6A H 0.9648 0.2812 -0.1518 0.058 Uiso 1 1 calc R
C7 C 0.7695(6) 0.2572(5) -0.1736(2) 0.0497(15) Uani 1 1 d .
H7A H 0.7953 0.2626 -0.2119 0.060 Uiso 1 1 calc R
C8 C 0.6204(6) 0.2860(4) -0.1642(2) 0.0480(15) Uani 1 1 d .
H8A H 0.5707 0.2752 -0.1982 0.058 Uiso 1 1 calc R
C9 C 0.6406(8) 0.0750(6) -0.0404(2) 0.0544(16) Uani 1 1 d .
C10 C 0.5250(10) -0.0679(6) 0.0096(4) 0.125(4) Uani 1 1 d .
H10A H 0.4352 -0.0855 0.0219 0.188 Uiso 1 1 calc R
H10B H 0.5838 -0.0597 0.0403 0.188 Uiso 1 1 calc R
H10C H 0.5570 -0.1303 -0.0131 0.188 Uiso 1 1 calc R
C11 C 0.7181(7) 0.3537(5) 0.0385(2) 0.0525(16) Uani 1 1 d .
C12 C 0.7287(6) 0.3214(5) 0.0961(2) 0.0479(15) Uani 1 1 d .
C13 C 0.7545(6) 0.2065(5) 0.1129(2) 0.0580(17) Uani 1 1 d .
H13A H 0.7679 0.1480 0.0872 0.070 Uiso 1 1 calc R
C14 C 0.7601(6) 0.1794(7) 0.1673(2) 0.0695(19) Uani 1 1 d .
H14A H 0.7766 0.1026 0.1781 0.083 Uiso 1 1 calc R
C15 C 0.7414(8) 0.2647(9) 0.2055(3) 0.090(2) Uani 1 1 d .
H15A H 0.7474 0.2461 0.2421 0.108 Uiso 1 1 calc R
C16 C 0.7138(9) 0.3777(8) 0.1900(3) 0.092(3) Uani 1 1 d .
H16A H 0.6984 0.4354 0.2159 0.111 Uiso 1 1 calc R
C17 C 0.7090(8) 0.4051(6) 0.1354(2) 0.070(2) Uani 1 1 d .
H17A H 0.6920 0.4821 0.1250 0.084 Uiso 1 1 calc R
C18 C 0.5622(7) 0.4870(5) -0.1711(3) 0.0567(17) Uani 1 1 d .
C19 C 0.4976(7) 0.5866(5) -0.1440(3) 0.0557(16) Uani 1 1 d .
C20 C 0.4523(8) 0.5812(5) -0.0913(3) 0.074(2) Uani 1 1 d .
H20A H 0.4649 0.5132 -0.0711 0.089 Uiso 1 1 calc R
C21 C 0.3880(10) 0.6769(7) -0.0683(4) 0.103(3) Uani 1 1 d .
H21A H 0.3592 0.6731 -0.0325 0.123 Uiso 1 1 calc R
C22 C 0.3665(12) 0.7760(8) -0.0973(4) 0.121(3) Uani 1 1 d .
H22A H 0.3208 0.8391 -0.0819 0.145 Uiso 1 1 calc R
C23 C 0.4131(10) 0.7824(6) -0.1497(4) 0.103(3) Uani 1 1 d .
H23A H 0.4000 0.8509 -0.1695 0.124 Uiso 1 1 calc R
C24 C 0.4791(8) 0.6888(6) -0.1735(3) 0.077(2) Uani 1 1 d .
H24A H 0.5107 0.6944 -0.2089 0.092 Uiso 1 1 calc R
C25 C 0.9304(7) 0.4959(6) -0.1702(3) 0.0544(17) Uani 1 1 d .
C26 C 0.9217(7) 0.6223(5) -0.1566(2) 0.0551(17) Uani 1 1 d .
C27 C 0.8366(7) 0.6651(6) -0.1172(3) 0.0611(18) Uani 1 1 d .
H27A H 0.7788 0.6150 -0.0986 0.073 Uiso 1 1 calc R
C28 C 0.8383(9) 0.7844(6) -0.1056(3) 0.086(2) Uani 1 1 d .
H28A H 0.7815 0.8143 -0.0790 0.103 Uiso 1 1 calc R
C29 C 0.9210(9) 0.8566(6) -0.1325(3) 0.087(3) Uani 1 1 d .
H29A H 0.9212 0.9360 -0.1237 0.105 Uiso 1 1 calc R
C30 C 1.0055(11) 0.8172(6) -0.1726(3) 0.096(3) Uani 1 1 d .
H30A H 1.0598 0.8696 -0.1915 0.115 Uiso 1 1 calc R
C31 C 1.0091(9) 0.6979(6) -0.1846(3) 0.076(2) Uani 1 1 d .
H31A H 1.0683 0.6690 -0.2106 0.091 Uiso 1 1 calc R

loop_
_atom_site_aniso_label
_atom_site_aniso_U_11
_atom_site_aniso_U_22
_atom_site_aniso_U_33
_atom_site_aniso_U_23
_atom_site_aniso_U_13
_atom_site_aniso_U_12
N1 0.054(3) 0.036(2) 0.057(3) -0.005(2) 0.000(3) 0.001(3)
O1 0.081(4) 0.045(3) 0.118(4) 0.018(2) 0.013(3) 0.008(3)
O2 0.087(4) 0.056(3) 0.108(4) 0.018(3) 0.033(3) -0.008(3)
O3 0.084(3) 0.033(2) 0.049(2) 0.0000(17) -0.002(2) 0.007(2)
O4 0.147(5) 0.043(3) 0.075(3) -0.005(2) 0.002(3) 0.031(3)
O5 0.057(3) 0.037(2) 0.062(2) 0.006(2) -0.002(2) 0.0100(19)
O6 0.117(5) 0.062(3) 0.068(3) 0.011(3) 0.020(3) 0.018(3)
O7 0.064(3) 0.036(2) 0.067(3) 0.000(2) 0.015(2) -0.006(2)
O8 0.115(4) 0.059(3) 0.067(3) 0.002(2) 0.033(3) 0.001(3)
C1 0.094(6) 0.045(4) 0.073(4) -0.016(3) 0.000(4) 0.006(4)
C2 0.060(5) 0.039(3) 0.062(4) 0.006(3) -0.003(3) 0.004(3)
C3 0.057(4) 0.037(3) 0.057(4) 0.001(3) 0.009(3) 0.008(3)
C4 0.063(5) 0.025(3) 0.045(3) 0.002(2) 0.001(3) 0.006(3)
C5 0.043(4) 0.035(3) 0.059(4) 0.001(3) -0.003(3) -0.007(3)
C6 0.055(4) 0.036(3) 0.055(4) 0.000(3) 0.004(3) -0.001(3)
C7 0.054(4) 0.042(3) 0.053(3) 0.004(3) 0.005(3) 0.006(3)
C8 0.048(4) 0.039(3) 0.057(4) 0.005(3) -0.008(3) 0.001(3)
C9 0.047(4) 0.049(4) 0.068(4) -0.008(3) 0.011(4) 0.005(4)
C10 0.168(10) 0.054(5) 0.152(8) 0.034(5) 0.059(7) -0.018(6)
C11 0.057(4) 0.039(3) 0.062(4) -0.013(3) 0.007(3) 0.003(3)
C12 0.044(4) 0.042(3) 0.057(3) -0.009(3) 0.001(3) 0.002(3)
C13 0.050(4) 0.066(4) 0.058(4) -0.007(3) 0.005(3) 0.005(4)
C14 0.043(4) 0.107(5) 0.058(4) 0.009(4) 0.005(4) 0.016(4)
C15 0.078(6) 0.141(8) 0.052(4) 0.001(5) -0.003(4) 0.001(6)
C16 0.116(7) 0.102(7) 0.059(5) -0.026(4) 0.007(5) -0.005(6)
C17 0.087(5) 0.056(4) 0.067(4) -0.017(4) -0.001(4) 0.011(4)
C18 0.056(5) 0.041(4) 0.073(5) 0.004(4) -0.008(4) 0.004(3)
C19 0.046(4) 0.046(4) 0.075(4) 0.000(3) -0.009(4) 0.006(3)
C20 0.094(6) 0.036(4) 0.093(5) 0.001(4) 0.016(5) 0.003(4)
C21 0.133(8) 0.064(5) 0.111(6) -0.004(5) 0.023(6) 0.017(6)
C22 0.160(10) 0.067(6) 0.137(8) -0.009(6) 0.012(8) 0.036(6)
C23 0.137(9) 0.034(4) 0.138(8) 0.012(5) -0.031(7) 0.020(5)
C24 0.090(6) 0.045(4) 0.095(5) 0.014(4) -0.019(5) 0.005(4)
C25 0.054(5) 0.051(4) 0.059(4) 0.013(4) 0.002(4) -0.006(3)
C26 0.062(4) 0.045(4) 0.059(4) 0.009(3) -0.010(4) -0.002(3)
C27 0.054(5) 0.059(5) 0.070(4) 0.003(3) 0.010(3) -0.002(4)
C28 0.113(7) 0.040(4) 0.104(6) -0.011(4) -0.005(5) 0.007(4)
C29 0.121(8) 0.028(3) 0.112(6) 0.007(4) -0.027(6) -0.011(5)
C30 0.156(9) 0.049(5) 0.082(5) 0.013(4) 0.012(6) -0.025(5)
C31 0.089(6) 0.054(4) 0.084(5) 0.009(4) 0.016(4) -0.020(4)

loop_
_atom_type_symbol
_atom_type_description
_atom_type_scat_dispersion_real
_atom_type_scat_dispersion_imag
_atom_type_scat_source
C C 0.0033 0.0016 'International Tables Vol C Tables 4.2.6.8 and 6.1.1.4'
H H 0.0000 0.0000 'International Tables Vol C Tables 4.2.6.8 and 6.1.1.4'
N N 0.0061 0.0033 'International Tables Vol C Tables 4.2.6.8 and 6.1.1.4'
O O 0.0106 0.0060 'International Tables Vol C Tables 4.2.6.8 and 6.1.1.4'

loop_
_geom_angle_atom_site_label_1
_geom_angle_atom_site_label_2
_geom_angle_atom_site_label_3
_geom_angle
C1 N1 C2 114.0(5)
C1 N1 C7 115.8(4)
C2 N1 C7 91.4(4)
C9 O2 C10 115.2(6)
C11 O3 C4 119.7(4)
C18 O5 C8 116.0(4)
C25 O7 C6 118.4(5)
N1 C2 C3 113.7(5)
N1 C2 C8 87.1(4)
C3 C2 C8 113.7(5)
C4 C3 C2 116.6(5)
C4 C3 C9 110.3(5)
C2 C3 C9 108.4(4)
O3 C4 C5 108.7(5)
O3 C4 C3 107.0(4)
C5 C4 C3 117.1(4)
C4 C5 C6 113.6(5)
O7 C6 C7 109.6(5)
O7 C6 C5 104.1(4)
C7 C6 C5 117.2(5)
C6 C7 N1 108.3(4)
C6 C7 C8 121.3(5)
N1 C7 C8 86.3(4)
O5 C8 C7 123.0(5)
O5 C8 C2 115.8(4)
C7 C8 C2 88.9(4)
O1 C9 O2 125.6(6)
O1 C9 C3 125.4(6)
O2 C9 C3 109.0(6)
O4 C11 O3 123.6(5)
O4 C11 C12 124.5(5)
O3 C11 C12 111.8(5)
C17 C12 C13 117.9(5)
C17 C12 C11 119.8(5)
C13 C12 C11 122.3(5)
C14 C13 C12 120.4(6)
C15 C14 C13 120.4(7)
C14 C15 C16 120.2(7)
C15 C16 C17 119.3(7)
C12 C17 C16 121.7(7)
O6 C18 O5 122.0(6)
O6 C18 C19 125.2(6)
O5 C18 C19 112.8(6)
C20 C19 C24 119.3(6)
C20 C19 C18 122.6(6)
C24 C19 C18 118.1(6)
C19 C20 C21 120.1(6)
C22 C21 C20 120.9(8)
C21 C22 C23 119.3(8)
C22 C23 C24 121.1(7)
C23 C24 C19 119.3(7)
O8 C25 O7 123.2(6)
O8 C25 C26 126.2(6)
O7 C25 C26 110.6(6)
C27 C26 C31 120.5(6)
C27 C26 C25 122.7(6)
C31 C26 C25 116.7(6)
C26 C27 C28 119.0(7)
C29 C28 C27 120.5(7)
C28 C29 C30 122.0(7)
C29 C30 C31 119.3(7)
C30 C31 C26 118.6(7)

loop_
_geom_bond_atom_site_label_1
_geom_bond_atom_site_label_2
_geom_bond_distance
N1 C1 1.480(7)
N1 C2 1.485(7)
N1 C7 1.520(7)
O1 C9 1.173(7)
O2 C9 1.308(7)
O2 C10 1.465(8)
O3 C11 1.326(6)
O3 C4 1.447(6)
O4 C11 1.197(7)
O5 C18 1.346(7)
O5 C8 1.445(6)
O6 C18 1.204(7)
O7 C25 1.334(7)
O7 C6 1.483(6)
O8 C25 1.200(7)
C2 C3 1.530(8)
C2 C8 1.543(7)
C3 C4 1.514(8)
C3 C9 1.545(8)
C4 C5 1.507(8)
C5 C6 1.518(7)
C6 C7 1.489(8)
C7 C8 1.529(8)
C11 C12 1.473(8)
C12 C17 1.375(7)
C12 C13 1.396(8)
C13 C14 1.378(8)
C14 C15 1.367(10)
C15 C16 1.371(11)
C16 C17 1.384(9)
C18 C19 1.464(8)
C19 C20 1.377(8)
C19 C24 1.386(8)
C20 C21 1.385(10)
C21 C22 1.354(11)
C22 C23 1.376(11)
C23 C24 1.381(10)
C25 C26 1.483(9)
C26 C27 1.376(8)
C26 C31 1.403(9)
C27 C28 1.390(9)
C28 C29 1.337(10)
C29 C30 1.370(11)
C30 C31 1.393(10)
